data_7210342
loop_
_publ_author_name
'Hu, Dong-Hua'
'Sun, Chun-Yi'
'Liu, Fu-Hong'
'Qin, Chao'
'Wang, Xin-Long'
'Su, Zhong-Min'

_publ_section_title
;
 A series of coordination complexes based on unsymmetrical
 multicarboxylate ligands: syntheses, structures and properties
;
_journal_issue 34
_journal_name_full CrystEngComm
_journal_page_first 6769
_journal_paper_doi 10.1039/c3ce40782a
_journal_volume 15
_journal_year 2013
_chemical_formula_sum 'C44 H36 N4 O12 Zn2'
_chemical_formula_weight 943.51
_chemical_name_systematic
; 
 ? 
;
_space_group_IT_number 2
_symmetry_cell_setting triclinic
_symmetry_space_group_name_Hall '-P 1'
_symmetry_space_group_name_H-M 'P -1'
_atom_sites_solution_hydrogens geom
_atom_sites_solution_primary direct
_atom_sites_solution_secondary difmap
_audit_creation_method SHELXL-97
_cell_angle_alpha 107.249(2)
_cell_angle_beta 92.764(2)
_cell_angle_gamma 106.282(2)
_cell_formula_units_Z 1
_cell_length_a 8.9669(13)
_cell_length_b 9.9577(15)
_cell_length_c 12.1033(18)
_cell_measurement_reflns_used 5012
_cell_measurement_temperature 293(2)
_cell_measurement_theta_max 25.06
_cell_measurement_theta_min 1.78
_cell_volume 980.5(3)
_computing_cell_refinement 'SAINT (Bruker, 1999)'
_computing_data_collection 'SMART (Bruker, 1997)'
_computing_data_reduction SAINT
_computing_molecular_graphics 'SHELXTL-PLUS (Sheldrick, 1990)'
_computing_publication_material SHELXL-97
_computing_structure_refinement 'SHELXL-97 (Sheldrick, 1997)'
_computing_structure_solution 'SHELXS-97 (Sheldrick, 1997)'
_diffrn_ambient_temperature 296(2)
_diffrn_measured_fraction_theta_full 0.978
_diffrn_measured_fraction_theta_max 0.978
_diffrn_measurement_device_type 'Bruker APEX CCD area-detector'
_diffrn_measurement_method '\w scans'
_diffrn_radiation_monochromator graphite
_diffrn_radiation_source 'fine-focus sealed tube'
_diffrn_radiation_type MoK\a
_diffrn_radiation_wavelength 0.71073
_diffrn_reflns_av_R_equivalents 0.0253
_diffrn_reflns_av_sigmaI/netI 0.0612
_diffrn_reflns_limit_h_max 10
_diffrn_reflns_limit_h_min -10
_diffrn_reflns_limit_k_max 11
_diffrn_reflns_limit_k_min -11
_diffrn_reflns_limit_l_max 11
_diffrn_reflns_limit_l_min -14
_diffrn_reflns_number 5012
_diffrn_reflns_theta_full 25.06
_diffrn_reflns_theta_max 25.06
_diffrn_reflns_theta_min 1.78
_exptl_absorpt_coefficient_mu 1.297
_exptl_absorpt_correction_T_max 0.3306
_exptl_absorpt_correction_T_min 0.2316
_exptl_absorpt_correction_type multi-scan
_exptl_absorpt_process_details 'SADABS (Sheldrick, 1996)'
_exptl_crystal_colour colorless
_exptl_crystal_density_diffrn 1.598
_exptl_crystal_density_method 'not measured'
_exptl_crystal_description block
_exptl_crystal_F_000 484
_exptl_crystal_size_max 0.26
_exptl_crystal_size_mid 0.24
_exptl_crystal_size_min 0.24
_refine_diff_density_max 0.408
_refine_diff_density_min -0.629
_refine_diff_density_rms 0.075
_refine_ls_extinction_method none
_refine_ls_goodness_of_fit_ref 1.011
_refine_ls_hydrogen_treatment mixed
_refine_ls_matrix_type full
_refine_ls_number_parameters 280
_refine_ls_number_reflns 3405
_refine_ls_number_restraints 3
_refine_ls_restrained_S_all 1.044
_refine_ls_R_factor_all 0.0733
_refine_ls_R_factor_gt 0.0466
_refine_ls_shift/su_max 0.000
_refine_ls_shift/su_mean 0.000
_refine_ls_structure_factor_coef Fsqd
_refine_ls_weighting_details 'calc w=1/[\s^2^(Fo^2^)+(0.0343P)^2^+1.0176P] where P=(Fo^2^+2Fc^2^)/3'
_refine_ls_weighting_scheme calc
_refine_ls_wR_factor_gt 0.0880
_refine_ls_wR_factor_ref 0.0987
_reflns_number_gt 2581
_reflns_number_total 3405
_reflns_threshold_expression >2sigma(I)
_cod_data_source_file c3ce40782a.txt
_cod_data_source_block www
_cod_original_sg_symbol_H-M P-1
_cod_database_code 7210342

loop_
_symmetry_equiv_pos_as_xyz
'x, y, z'
'-x, -y, -z'

loop_
_atom_site_label
_atom_site_type_symbol
_atom_site_fract_x
_atom_site_fract_y
_atom_site_fract_z
_atom_site_U_iso_or_equiv
_atom_site_adp_type
_atom_site_occupancy
_atom_site_symmetry_multiplicity
_atom_site_calc_flag
_atom_site_refinement_flags
Zn1 Zn 0.47792(6) 0.19207(5) 0.19356(4) 0.03058(16) Uani 1 1 d .
C1 C 0.6888(5) 0.3360(5) 0.0248(4) 0.0410(11) Uani 1 1 d .
H1A H 0.7005 0.2435 -0.0099 0.049 Uiso 1 1 calc R
C2 C 0.7657(6) 0.4528(6) -0.0141(4) 0.0511(13) Uani 1 1 d .
H2A H 0.8294 0.4382 -0.0721 0.061 Uiso 1 1 calc R
C3 C 0.7467(6) 0.5872(6) 0.0331(4) 0.0504(13) Uani 1 1 d .
H3A H 0.7964 0.6651 0.0070 0.060 Uiso 1 1 calc R
C4 C 0.6516(5) 0.6089(5) 0.1219(4) 0.0387(11) Uani 1 1 d .
C5 C 0.6196(6) 0.7449(5) 0.1749(4) 0.0497(13) Uani 1 1 d .
H5A H 0.6622 0.8251 0.1494 0.060 Uiso 1 1 calc R
C6 C 0.5296(6) 0.7597(5) 0.2605(4) 0.0506(13) Uani 1 1 d .
H6A H 0.5097 0.8491 0.2919 0.061 Uiso 1 1 calc R
C7 C 0.4642(5) 0.6410(5) 0.3039(4) 0.0378(11) Uani 1 1 d .
C8 C 0.3767(5) 0.6511(5) 0.3975(4) 0.0484(13) Uani 1 1 d .
H8A H 0.3578 0.7396 0.4351 0.058 Uiso 1 1 calc R
C9 C 0.3198(5) 0.5323(5) 0.4333(4) 0.0473(12) Uani 1 1 d .
H9A H 0.2622 0.5389 0.4956 0.057 Uiso 1 1 calc R
C10 C 0.3480(5) 0.4004(5) 0.3762(4) 0.0390(11) Uani 1 1 d .
H10A H 0.3085 0.3196 0.4015 0.047 Uiso 1 1 calc R
C11 C 0.4884(5) 0.5039(4) 0.2516(3) 0.0307(9) Uani 1 1 d .
C12 C 0.5826(5) 0.4872(4) 0.1578(3) 0.0311(10) Uani 1 1 d .
C13 C 0.2246(5) -0.0357(5) 0.2559(4) 0.0334(10) Uani 1 1 d .
C14 C 0.1641(5) -0.0920(4) 0.3530(3) 0.0311(10) Uani 1 1 d .
C15 C 0.0475(5) -0.2239(5) 0.3308(4) 0.0398(11) Uani 1 1 d .
H15A H 0.0028 -0.2796 0.2541 0.048 Uiso 1 1 calc R
C16 C -0.0048(5) -0.2756(5) 0.4215(4) 0.0429(11) Uani 1 1 d .
H16A H -0.0825 -0.3660 0.4055 0.051 Uiso 1 1 calc R
C17 C 0.0602(5) -0.1908(5) 0.5361(3) 0.0342(10) Uani 1 1 d .
C18 C 0.1745(5) -0.0580(5) 0.5585(4) 0.0395(11) Uani 1 1 d .
H18A H 0.2170 -0.0003 0.6353 0.047 Uiso 1 1 calc R
C19 C 0.2269(5) -0.0095(5) 0.4678(4) 0.0377(11) Uani 1 1 d .
H19A H 0.3057 0.0802 0.4840 0.045 Uiso 1 1 calc R
C20 C 0.0830(5) -0.1719(5) 0.7395(3) 0.0378(11) Uani 1 1 d .
H20A H 0.0852 -0.0682 0.7635 0.045 Uiso 1 1 calc R
C21 C 0.2483(5) -0.1813(5) 0.7508(3) 0.0302(9) Uani 1 1 d .
C22 C -0.0105(5) -0.2505(6) 0.8164(4) 0.0600(15) Uani 1 1 d .
H22A H -0.1153 -0.2442 0.8105 0.090 Uiso 1 1 calc R
H22B H 0.0390 -0.2043 0.8961 0.090 Uiso 1 1 calc R
H22C H -0.0142 -0.3524 0.7909 0.090 Uiso 1 1 calc R
N1 N 0.5998(4) 0.3519(4) 0.1091(3) 0.0327(8) Uani 1 1 d .
N2 N 0.4292(4) 0.3853(4) 0.2868(3) 0.0310(8) Uani 1 1 d .
O1 O 0.3508(3) 0.0706(3) 0.2845(2) 0.0408(7) Uani 1 1 d .
O2 O 0.1494(4) -0.0953(4) 0.1559(3) 0.0526(9) Uani 1 1 d .
O3 O 0.0030(3) -0.2482(3) 0.6215(2) 0.0433(8) Uani 1 1 d .
O4 O 0.2869(4) -0.2788(4) 0.6807(3) 0.0479(8) Uani 1 1 d .
O5 O 0.3446(3) -0.0873(3) 0.8393(2) 0.0356(7) Uani 1 1 d .
O1W O 0.3050(3) 0.0838(3) 0.0509(2) 0.0404(7) Uani 1 1 d D
H2 H 0.2678 0.0058 0.0688 0.061 Uiso 1 1 d RD
H1 H 0.3181 0.0221 -0.0106 0.061 Uiso 1 1 d RD

loop_
_atom_site_aniso_label
_atom_site_aniso_U_11
_atom_site_aniso_U_22
_atom_site_aniso_U_33
_atom_site_aniso_U_23
_atom_site_aniso_U_13
_atom_site_aniso_U_12
Zn1 0.0331(3) 0.0297(3) 0.0307(3) 0.0107(2) 0.0091(2) 0.0106(2)
C1 0.043(3) 0.050(3) 0.033(3) 0.014(2) 0.012(2) 0.018(2)
C2 0.050(3) 0.069(4) 0.037(3) 0.024(3) 0.018(2) 0.013(3)
C3 0.050(3) 0.054(3) 0.045(3) 0.028(3) 0.005(2) 0.000(3)
C4 0.040(3) 0.038(3) 0.032(2) 0.016(2) -0.005(2) 0.000(2)
C5 0.060(3) 0.032(3) 0.053(3) 0.021(2) -0.006(3) 0.003(2)
C6 0.062(3) 0.030(3) 0.052(3) 0.006(2) -0.008(3) 0.014(2)
C7 0.040(3) 0.032(3) 0.035(3) 0.002(2) -0.006(2) 0.013(2)
C8 0.047(3) 0.037(3) 0.049(3) -0.008(2) 0.000(2) 0.017(2)
C9 0.042(3) 0.051(3) 0.038(3) -0.003(2) 0.009(2) 0.015(2)
C10 0.033(3) 0.048(3) 0.031(2) 0.007(2) 0.0072(19) 0.011(2)
C11 0.029(2) 0.031(2) 0.029(2) 0.0074(18) -0.0013(18) 0.0084(19)
C12 0.032(2) 0.034(2) 0.026(2) 0.0100(18) -0.0031(18) 0.0077(19)
C13 0.036(3) 0.033(2) 0.035(3) 0.013(2) 0.012(2) 0.012(2)
C14 0.031(2) 0.035(2) 0.029(2) 0.0119(19) 0.0081(18) 0.011(2)
C15 0.039(3) 0.047(3) 0.026(2) 0.011(2) 0.0004(19) 0.005(2)
C16 0.033(3) 0.045(3) 0.039(3) 0.016(2) 0.004(2) -0.007(2)
C17 0.029(2) 0.050(3) 0.028(2) 0.020(2) 0.0089(18) 0.013(2)
C18 0.044(3) 0.040(3) 0.028(2) 0.009(2) 0.004(2) 0.006(2)
C19 0.038(3) 0.034(2) 0.036(3) 0.012(2) 0.008(2) 0.002(2)
C20 0.032(3) 0.056(3) 0.027(2) 0.015(2) 0.0073(19) 0.013(2)
C21 0.030(2) 0.039(3) 0.024(2) 0.017(2) 0.0077(18) 0.008(2)
C22 0.036(3) 0.103(4) 0.039(3) 0.032(3) 0.011(2) 0.007(3)
N1 0.037(2) 0.034(2) 0.0274(19) 0.0106(15) 0.0092(16) 0.0103(17)
N2 0.029(2) 0.034(2) 0.0299(19) 0.0118(15) 0.0036(15) 0.0081(16)
O1 0.0417(19) 0.0434(19) 0.0331(17) 0.0165(14) 0.0073(14) 0.0021(15)
O2 0.056(2) 0.060(2) 0.0271(18) 0.0152(15) 0.0047(15) -0.0059(17)
O3 0.0304(17) 0.064(2) 0.0320(17) 0.0245(15) 0.0034(13) 0.0002(15)
O4 0.053(2) 0.059(2) 0.0327(18) 0.0039(15) 0.0105(15) 0.0293(18)
O5 0.0327(17) 0.0396(17) 0.0328(17) 0.0126(14) 0.0049(13) 0.0076(14)
O1W 0.0479(19) 0.0385(18) 0.0327(17) 0.0116(13) 0.0078(14) 0.0099(15)

loop_
_atom_type_symbol
_atom_type_description
_atom_type_scat_dispersion_real
_atom_type_scat_dispersion_imag
_atom_type_scat_source
C C 0.0033 0.0016 'International Tables Vol C Tables 4.2.6.8 and 6.1.1.4'
H H 0.0000 0.0000 'International Tables Vol C Tables 4.2.6.8 and 6.1.1.4'
N N 0.0061 0.0033 'International Tables Vol C Tables 4.2.6.8 and 6.1.1.4'
O O 0.0106 0.0060 'International Tables Vol C Tables 4.2.6.8 and 6.1.1.4'
Zn Zn 0.2839 1.4301 'International Tables Vol C Tables 4.2.6.8 and 6.1.1.4'

loop_
_geom_angle_atom_site_label_1
_geom_angle_atom_site_label_2
_geom_angle_atom_site_label_3
_geom_angle
_geom_angle_site_symmetry_1
_geom_angle_site_symmetry_3
O1 Zn1 O1W 89.73(11) . .
O1 Zn1 N2 93.47(12) . .
O1W Zn1 N2 106.76(12) . .
O1 Zn1 O5 99.24(11) . 2_656
O1W Zn1 O5 105.72(11) . 2_656
N2 Zn1 O5 145.05(12) . 2_656
O1 Zn1 N1 170.81(12) . .
O1W Zn1 N1 91.52(12) . .
N2 Zn1 N1 77.46(12) . .
O5 Zn1 N1 89.19(11) 2_656 .
O1 Zn1 O4 96.64(12) . 2_656
O1W Zn1 O4 163.75(10) . 2_656
N2 Zn1 O4 87.82(11) . 2_656
O5 Zn1 O4 58.56(10) 2_656 2_656
N1 Zn1 O4 84.57(12) . 2_656
O1 Zn1 C21 100.50(12) . 2_656
O1W Zn1 C21 135.33(12) . 2_656
N2 Zn1 C21 115.73(13) . 2_656
O5 Zn1 C21 29.93(11) 2_656 2_656
N1 Zn1 C21 84.95(12) . 2_656
O4 Zn1 C21 28.69(11) 2_656 2_656
N1 C1 C2 122.6(4) . .
N1 C1 H1A 118.7 . .
C2 C1 H1A 118.7 . .
C3 C2 C1 119.6(4) . .
C3 C2 H2A 120.2 . .
C1 C2 H2A 120.2 . .
C2 C3 C4 119.8(4) . .
C2 C3 H3A 120.1 . .
C4 C3 H3A 120.1 . .
C12 C4 C3 116.8(4) . .
C12 C4 C5 118.8(4) . .
C3 C4 C5 124.3(4) . .
C6 C5 C4 121.7(4) . .
C6 C5 H5A 119.2 . .
C4 C5 H5A 119.2 . .
C5 C6 C7 121.2(4) . .
C5 C6 H6A 119.4 . .
C7 C6 H6A 119.4 . .
C8 C7 C11 116.8(4) . .
C8 C7 C6 124.3(4) . .
C11 C7 C6 118.9(4) . .
C9 C8 C7 120.2(4) . .
C9 C8 H8A 119.9 . .
C7 C8 H8A 119.9 . .
C8 C9 C10 119.4(4) . .
C8 C9 H9A 120.3 . .
C10 C9 H9A 120.3 . .
N2 C10 C9 122.6(4) . .
N2 C10 H10A 118.7 . .
C9 C10 H10A 118.7 . .
N2 C11 C7 122.7(4) . .
N2 C11 C12 117.6(3) . .
C7 C11 C12 119.8(4) . .
N1 C12 C4 123.2(4) . .
N1 C12 C11 117.3(4) . .
C4 C12 C11 119.5(4) . .
O2 C13 O1 125.2(4) . .
O2 C13 C14 119.0(4) . .
O1 C13 C14 115.8(4) . .
C15 C14 C19 118.6(4) . .
C15 C14 C13 121.8(4) . .
C19 C14 C13 119.6(4) . .
C14 C15 C16 121.0(4) . .
C14 C15 H15A 119.5 . .
C16 C15 H15A 119.5 . .
C17 C16 C15 119.3(4) . .
C17 C16 H16A 120.3 . .
C15 C16 H16A 120.3 . .
C18 C17 O3 123.9(4) . .
C18 C17 C16 119.8(4) . .
O3 C17 C16 116.4(4) . .
C17 C18 C19 120.2(4) . .
C17 C18 H18A 119.9 . .
C19 C18 H18A 119.9 . .
C18 C19 C14 121.0(4) . .
C18 C19 H19A 119.5 . .
C14 C19 H19A 119.5 . .
O3 C20 C21 111.2(3) . .
O3 C20 C22 106.3(3) . .
C21 C20 C22 108.8(4) . .
O3 C20 H20A 110.1 . .
C21 C20 H20A 110.1 . .
C22 C20 H20A 110.1 . .
O4 C21 O5 121.2(4) . .
O4 C21 C20 121.6(4) . .
O5 C21 C20 117.1(4) . .
O4 C21 Zn1 65.2(2) . 2_656
O5 C21 Zn1 56.2(2) . 2_656
C20 C21 Zn1 170.1(3) . 2_656
C20 C22 H22A 109.5 . .
C20 C22 H22B 109.5 . .
H22A C22 H22B 109.5 . .
C20 C22 H22C 109.5 . .
H22A C22 H22C 109.5 . .
H22B C22 H22C 109.5 . .
C1 N1 C12 117.9(4) . .
C1 N1 Zn1 130.1(3) . .
C12 N1 Zn1 112.0(3) . .
C10 N2 C11 118.4(4) . .
C10 N2 Zn1 126.0(3) . .
C11 N2 Zn1 115.7(3) . .
C13 O1 Zn1 132.4(3) . .
C17 O3 C20 117.2(3) . .
C21 O4 Zn1 86.1(2) . 2_656
C21 O5 Zn1 93.9(2) . 2_656
Zn1 O1W H2 96.6 . .
Zn1 O1W H1 122.2 . .
H2 O1W H1 82.1 . .

loop_
_geom_bond_atom_site_label_1
_geom_bond_atom_site_label_2
_geom_bond_distance
_geom_bond_site_symmetry_2
Zn1 O1 2.028(3) .
Zn1 O1W 2.061(3) .
Zn1 N2 2.097(3) .
Zn1 O5 2.127(3) 2_656
Zn1 N1 2.206(3) .
Zn1 O4 2.323(3) 2_656
Zn1 C21 2.554(4) 2_656
C1 N1 1.325(5) .
C1 C2 1.399(6) .
C1 H1A 0.9300 .
C2 C3 1.353(6) .
C2 H2A 0.9300 .
C3 C4 1.408(6) .
C3 H3A 0.9300 .
C4 C12 1.399(6) .
C4 C5 1.431(6) .
C5 C6 1.342(7) .
C5 H5A 0.9300 .
C6 C7 1.424(6) .
C6 H6A 0.9300 .
C7 C8 1.404(6) .
C7 C11 1.406(5) .
C8 C9 1.354(6) .
C8 H8A 0.9300 .
C9 C10 1.390(6) .
C9 H9A 0.9300 .
C10 N2 1.327(5) .
C10 H10A 0.9300 .
C11 N2 1.352(5) .
C11 C12 1.445(5) .
C12 N1 1.358(5) .
C13 O2 1.242(5) .
C13 O1 1.263(5) .
C13 C14 1.507(6) .
C14 C15 1.372(6) .
C14 C19 1.383(5) .
C15 C16 1.393(6) .
C15 H15A 0.9300 .
C16 C17 1.388(6) .
C16 H16A 0.9300 .
C17 C18 1.369(6) .
C17 O3 1.376(5) .
C18 C19 1.377(6) .
C18 H18A 0.9300 .
C19 H19A 0.9300 .
C20 O3 1.444(5) .
C20 C21 1.513(6) .
C20 C22 1.523(6) .
C20 H20A 0.9800 .
C21 O4 1.229(5) .
C21 O5 1.277(5) .
C21 Zn1 2.554(4) 2_656
C22 H22A 0.9600 .
C22 H22B 0.9600 .
C22 H22C 0.9600 .
O4 Zn1 2.323(3) 2_656
O5 Zn1 2.127(3) 2_656
O1W H2 0.8500 .
O1W H1 0.8500 .
